data_1531114
loop_
_publ_author_name
'Beck, J.'
'Steden, F.'
'Reich, A.'
'Foelsing, H.'

_publ_section_title
;
 Synthese, Struktur und Phasenumwandlung von Te4 (As F6)2 * (S O2)
;
_journal_name_full 'Zeitschrift fuer Anorganische und Allgemeine Chemie'
_journal_page_first 1073
_journal_page_last 1079
_journal_volume 629
_journal_year 2003
_chemical_formula_sum 'As2 F12 O2 S Te4'
_chemical_name_systematic '(Te4 (As F6)2) (S O2)'
_space_group_IT_number 62
_symmetry_space_group_name_Hall '-P 2ac 2n'
_symmetry_space_group_name_H-M 'P n m a'
_cell_angle_alpha 90
_cell_angle_beta 90
_cell_angle_gamma 90
_cell_formula_units_Z 4
_cell_length_a 8.992
_cell_length_b 9.7879
_cell_length_c 18.7161
_cell_volume 1647.256
_citation_journal_id_ASTM ZAACAB
_cod_data_source_file Beck_ZAACAB_2003_1645.cif
_cod_data_source_block As2F12O2S1Te4
_cod_original_formula_sum 'As2 F12 O2 S1 Te4'
_cod_database_code 1531114

loop_
_symmetry_equiv_pos_as_xyz
x,y,z
-x+1/2,-y,z+1/2
x+1/2,-y+1/2,-z+1/2
-x,y+1/2,-z
-x,-y,-z
x-1/2,y,-z-1/2
-x-1/2,y-1/2,z-1/2
x,-y-1/2,z

loop_
_atom_site_label
_atom_site_type_symbol
_atom_site_fract_x
_atom_site_fract_y
_atom_site_fract_z
_atom_site_occupancy
_atom_site_U_iso_or_equiv
F1 F-1 0.69 0.25 0.148 1 0.0
As2 As+5 0.5985 0.75 0.14689 1 0.0
F5 F-1 0.875 0.077 0.094 0.32 0.0
F8 F-1 0.701 0.208 0.011 0.31 0.0
F4 F-1 0.914 0.127 0.132 0.36 0.0
F12 F-1 0.471 0.75 0.2109 1 0.0
F2 F-1 0.957 0.25 0.0203 1 0.0
F3 F-1 0.946 0.201 0.142 0.37 0.0
S1 S+4 0.0582 0.75 0.1351 1 0.0
Te2 Te 0.3206 0.1138 0.20773 1 0.0
F6 F-1 0.759 0.102 0.058 0.33 0.0
F11 F-1 0.727 0.75 0.0799 1 0.0
F9 F-1 0.8 0.865 0.189 1 0.0
Te1 Te 0.3156 0.11513 0.06509 1 0.0
As1 As+5 0.8232 0.25 0.0821 1 0.0
F7 F-1 0.712 0.143 0.033 0.36 0.0
F10 F-1 0.502 0.868 0.101 1 0.0
O1 O-2 0.139 0.871 0.137 1 0.0
